data_7218657
loop_
_publ_author_name
'Hsu, Wayne'
'Chen, Kuan-Ting'
'Li, Yu-Sian'
'Cheng, Po-Wen'
'Chen, Tsun-Ren'
'Chen, Jhy-Der'

_publ_section_title
;
 Crystal-to-crystal transformations and photoluminescence changes in the
 Cu(i) coordination networks based on a formamidinate ligand
;
_journal_issue 46
_journal_name_full CrystEngComm
_journal_page_first 10640
_journal_paper_doi 10.1039/C4CE01791A
_journal_volume 16
_journal_year 2014
_chemical_formula_sum 'C14 H16 Cu N5 O'
_chemical_formula_weight 333.86
_chemical_name_systematic
; 
 ? 
;
_space_group_IT_number 14
_symmetry_cell_setting monoclinic
_symmetry_space_group_name_Hall '-P 2ybc'
_symmetry_space_group_name_H-M 'P 1 21/c 1'
_atom_sites_solution_hydrogens geom
_atom_sites_solution_primary direct
_atom_sites_solution_secondary difmap
_audit_creation_method SHELXL-97
_cell_angle_alpha 90.00
_cell_angle_beta 100.7050(10)
_cell_angle_gamma 90.00
_cell_formula_units_Z 4
_cell_length_a 9.4249(2)
_cell_length_b 14.2699(4)
_cell_length_c 11.4988(3)
_cell_measurement_reflns_used 9535
_cell_measurement_temperature 296(2)
_cell_measurement_theta_max 28.31
_cell_measurement_theta_min 2.30
_cell_volume 1519.59(7)
_computing_cell_refinement 'Bruker SAINT'
_computing_data_collection 'Bruker APEX2'
_computing_data_reduction 'Bruker SAINT'
_computing_molecular_graphics 'Bruker SHELXTL'
_computing_publication_material 'Bruker SHELXTL'
_computing_structure_refinement 'SHELXL-97 (Sheldrick, 1997)'
_computing_structure_solution 'SHELXS-97 (Sheldrick, 1990)'
_diffrn_ambient_temperature 296(2)
_diffrn_measured_fraction_theta_full 0.991
_diffrn_measured_fraction_theta_max 0.991
_diffrn_measurement_device_type 'Bruker APEX-II CCD'
_diffrn_measurement_method '\f and \w scans'
_diffrn_radiation_monochromator graphite
_diffrn_radiation_source 'fine-focus sealed tube'
_diffrn_radiation_type MoK\a
_diffrn_radiation_wavelength 0.71073
_diffrn_reflns_av_R_equivalents 0.0218
_diffrn_reflns_av_sigmaI/netI 0.0205
_diffrn_reflns_limit_h_max 12
_diffrn_reflns_limit_h_min -12
_diffrn_reflns_limit_k_max 12
_diffrn_reflns_limit_k_min -19
_diffrn_reflns_limit_l_max 15
_diffrn_reflns_limit_l_min -9
_diffrn_reflns_number 14033
_diffrn_reflns_theta_full 28.32
_diffrn_reflns_theta_max 28.32
_diffrn_reflns_theta_min 2.20
_diffrn_standards_number 0
_exptl_absorpt_coefficient_mu 1.443
_exptl_absorpt_correction_T_max 0.6714
_exptl_absorpt_correction_T_min 0.6321
_exptl_absorpt_correction_type multi-scan
_exptl_absorpt_process_details 'sadabs v2008/1(bruker axs, 2008)'
_exptl_crystal_colour red
_exptl_crystal_density_diffrn 1.459
_exptl_crystal_density_method 'not measured'
_exptl_crystal_description BLOCK
_exptl_crystal_F_000 688
_exptl_crystal_size_max 0.35
_exptl_crystal_size_mid 0.30
_exptl_crystal_size_min 0.30
_refine_diff_density_max 0.672
_refine_diff_density_min -0.479
_refine_diff_density_rms 0.070
_refine_ls_extinction_method none
_refine_ls_goodness_of_fit_ref 1.077
_refine_ls_hydrogen_treatment constr
_refine_ls_matrix_type full
_refine_ls_number_parameters 190
_refine_ls_number_reflns 3757
_refine_ls_number_restraints 0
_refine_ls_restrained_S_all 1.077
_refine_ls_R_factor_all 0.0404
_refine_ls_R_factor_gt 0.0341
_refine_ls_shift/su_max 0.002
_refine_ls_shift/su_mean 0.000
_refine_ls_structure_factor_coef Fsqd
_refine_ls_weighting_details 'calc w=1/[\s^2^(Fo^2^)+(0.0536P)^2^+0.8952P] where P=(Fo^2^+2Fc^2^)/3'
_refine_ls_weighting_scheme calc
_refine_ls_wR_factor_gt 0.0973
_refine_ls_wR_factor_ref 0.1021
_reflns_number_gt 3231
_reflns_number_total 3757
_reflns_threshold_expression >2sigma(I)
_cod_data_source_file c4ce01791a2.cif
_cod_data_source_block 1b
_cod_depositor_comments
;
The following automatic conversions were performed:

'_symmetry_cell_setting' value 'Monoclinic' changed to 'monoclinic'
according to
/usr/data/users/saulius/crontab/automatic-downloads/current/RSC/lib/dictionaries/cif_core.dic
dictionary named 'cif_core.dic' version 2.4.2 from 2011-04-26.

Automatic conversion script
Id: cif_fix_values 2827 2014-09-09 07:05:25Z andrius 
;
_cod_original_sg_symbol_H-M P2(1)/c
_cod_database_code 7218657

loop_
_symmetry_equiv_pos_as_xyz
'x, y, z'
'-x, y+1/2, -z+1/2'
'-x, -y, -z'
'x, -y-1/2, z-1/2'

loop_
_atom_site_label
_atom_site_type_symbol
_atom_site_fract_x
_atom_site_fract_y
_atom_site_fract_z
_atom_site_U_iso_or_equiv
_atom_site_adp_type
_atom_site_occupancy
_atom_site_symmetry_multiplicity
_atom_site_calc_flag
_atom_site_refinement_flags
Cu Cu 0.54187(3) 0.085003(16) 0.00736(2) 0.02912(10) Uani 1 1 d .
O O -0.1456(9) -0.4972(4) 0.1328(4) 0.243(4) Uani 1 1 d .
N4 N 0.4838(2) 0.31348(13) 0.37090(16) 0.0358(4) Uani 1 1 d .
N2 N 0.40634(19) 0.09822(11) 0.11525(15) 0.0288(3) Uani 1 1 d .
N3 N 0.28376(18) -0.03329(12) 0.03740(14) 0.0287(3) Uani 1 1 d .
N1 N -0.0740(3) -0.21754(18) -0.0053(2) 0.0575(6) Uani 1 1 d .
N5 N -0.2241(5) -0.5119(3) -0.0671(4) 0.1058(13) Uani 1 1 d .
C1 C 0.5492(3) 0.30903(16) 0.2768(2) 0.0400(5) Uani 1 1 d .
H1A H 0.6170 0.3549 0.2693 0.048 Uiso 1 1 calc R
C2 C 0.5223(2) 0.24104(16) 0.19088(18) 0.0374(5) Uani 1 1 d .
H2A H 0.5715 0.2420 0.1279 0.045 Uiso 1 1 calc R
C3 C 0.4213(2) 0.17033(14) 0.19768(16) 0.0286(4) Uani 1 1 d .
C4 C 0.3486(2) 0.17653(16) 0.29344(19) 0.0364(5) Uani 1 1 d .
H4A H 0.2775 0.1331 0.3017 0.044 Uiso 1 1 calc R
C5 C 0.3833(2) 0.24749(16) 0.37522(19) 0.0364(5) Uani 1 1 d .
H5A H 0.3335 0.2498 0.4378 0.044 Uiso 1 1 calc R
C6 C 0.2923(2) 0.04181(13) 0.10441(17) 0.0288(4) Uani 1 1 d .
H6A H 0.2179 0.0557 0.1446 0.035 Uiso 1 1 calc R
C7 C -0.0415(3) -0.1621(2) 0.0887(3) 0.0524(6) Uani 1 1 d .
H7A H -0.0998 -0.1661 0.1455 0.063 Uiso 1 1 calc R
C8 C 0.0712(3) -0.09917(18) 0.1089(2) 0.0440(5) Uani 1 1 d .
H8A H 0.0872 -0.0626 0.1770 0.053 Uiso 1 1 calc R
C9 C 0.1611(2) -0.09106(14) 0.02592(19) 0.0313(4) Uani 1 1 d .
C10 C 0.1279(3) -0.14777(19) -0.0734(2) 0.0479(6) Uani 1 1 d .
H10A H 0.1837 -0.1452 -0.1321 0.057 Uiso 1 1 calc R
C11 C 0.0107(3) -0.2085(2) -0.0846(3) 0.0606(8) Uani 1 1 d .
H11A H -0.0095 -0.2454 -0.1524 0.073 Uiso 1 1 calc R
C12 C -0.2485(10) -0.6046(6) -0.0495(11) 0.261(7) Uani 1 1 d .
H12A H -0.2282 -0.6180 0.0337 0.391 Uiso 1 1 calc R
H12B H -0.1870 -0.6418 -0.0888 0.391 Uiso 1 1 calc R
H12C H -0.3477 -0.6191 -0.0810 0.391 Uiso 1 1 calc R
C13 C -0.2411(8) -0.4681(5) -0.1791(5) 0.156(3) Uani 1 1 d .
H13A H -0.2231 -0.4022 -0.1687 0.234 Uiso 1 1 calc R
H13B H -0.3379 -0.4778 -0.2213 0.234 Uiso 1 1 calc R
H13C H -0.1740 -0.4946 -0.2233 0.234 Uiso 1 1 calc R
C14 C -0.1674(7) -0.4667(5) 0.0309(5) 0.1245(18) Uani 1 1 d .
H14A H -0.1412 -0.4025 0.0212 0.149 Uiso 1 1 d R

loop_
_atom_site_aniso_label
_atom_site_aniso_U_11
_atom_site_aniso_U_22
_atom_site_aniso_U_33
_atom_site_aniso_U_23
_atom_site_aniso_U_13
_atom_site_aniso_U_12
Cu 0.03690(16) 0.02332(14) 0.03031(15) -0.00359(8) 0.01450(10) -0.00362(9)
O 0.434(9) 0.243(7) 0.066(2) 0.049(3) 0.084(4) 0.214(7)
N4 0.0423(10) 0.0351(9) 0.0327(9) -0.0098(7) 0.0143(7) -0.0042(8)
N2 0.0358(9) 0.0250(8) 0.0274(8) -0.0035(6) 0.0108(7) -0.0016(6)
N3 0.0312(8) 0.0265(8) 0.0297(8) -0.0019(6) 0.0089(6) -0.0013(6)
N1 0.0435(11) 0.0528(13) 0.0761(17) -0.0082(12) 0.0108(11) -0.0147(10)
N5 0.127(3) 0.086(3) 0.090(3) 0.013(2) -0.017(2) -0.019(2)
C1 0.0486(13) 0.0382(11) 0.0373(11) -0.0097(9) 0.0187(10) -0.0135(10)
C2 0.0464(12) 0.0382(11) 0.0325(10) -0.0090(8) 0.0198(9) -0.0097(9)
C3 0.0321(9) 0.0282(9) 0.0266(9) -0.0037(7) 0.0086(7) 0.0011(8)
C4 0.0389(11) 0.0394(11) 0.0350(10) -0.0094(9) 0.0174(9) -0.0088(9)
C5 0.0368(10) 0.0417(11) 0.0343(10) -0.0093(9) 0.0161(8) -0.0018(9)
C6 0.0317(9) 0.0284(9) 0.0278(9) -0.0006(7) 0.0097(7) 0.0016(7)
C7 0.0421(13) 0.0597(16) 0.0578(15) 0.0035(13) 0.0155(12) -0.0127(12)
C8 0.0441(12) 0.0496(14) 0.0403(12) -0.0042(10) 0.0134(10) -0.0103(11)
C9 0.0303(10) 0.0278(10) 0.0358(10) 0.0003(7) 0.0062(8) 0.0006(7)
C10 0.0452(13) 0.0499(14) 0.0509(14) -0.0179(11) 0.0151(11) -0.0092(11)
C11 0.0536(16) 0.0572(17) 0.0708(19) -0.0275(14) 0.0114(14) -0.0171(13)
C12 0.202(9) 0.137(7) 0.386(17) 0.105(9) -0.093(10) -0.071(6)
C13 0.196(7) 0.178(6) 0.084(4) 0.027(4) -0.004(4) 0.048(6)
C14 0.151(5) 0.133(5) 0.098(4) -0.014(4) 0.044(4) 0.016(4)

loop_
_atom_type_symbol
_atom_type_description
_atom_type_scat_dispersion_real
_atom_type_scat_dispersion_imag
_atom_type_scat_source
C C 0.0033 0.0016 'International Tables Vol C Tables 4.2.6.8 and 6.1.1.4'
H H 0.0000 0.0000 'International Tables Vol C Tables 4.2.6.8 and 6.1.1.4'
N N 0.0061 0.0033 'International Tables Vol C Tables 4.2.6.8 and 6.1.1.4'
O O 0.0106 0.0060 'International Tables Vol C Tables 4.2.6.8 and 6.1.1.4'
Cu Cu 0.3201 1.2651 'International Tables Vol C Tables 4.2.6.8 and 6.1.1.4'

loop_
_geom_angle_atom_site_label_1
_geom_angle_atom_site_label_2
_geom_angle_atom_site_label_3
_geom_angle
_geom_angle_site_symmetry_1
_geom_angle_site_symmetry_3
N2 Cu N3 152.45(7) . 3_655
N2 Cu N4 107.10(7) . 4_565
N3 Cu N4 100.15(7) 3_655 4_565
N2 Cu Cu 84.42(5) . 3_655
N3 Cu Cu 83.58(5) 3_655 3_655
N4 Cu Cu 124.37(6) 4_565 3_655
C1 N4 C5 115.42(18) . .
C1 N4 Cu 122.15(15) . 4_566
C5 N4 Cu 122.39(14) . 4_566
C6 N2 C3 119.36(17) . .
C6 N2 Cu 119.73(13) . .
C3 N2 Cu 120.74(13) . .
C6 N3 C9 119.52(17) . .
C6 N3 Cu 119.97(14) . 3_655
C9 N3 Cu 118.08(13) . 3_655
C11 N1 C7 115.1(2) . .
C14 N5 C12 113.6(6) . .
C14 N5 C13 121.3(5) . .
C12 N5 C13 124.8(7) . .
N4 C1 C2 124.2(2) . .
N4 C1 H1A 117.9 . .
C2 C1 H1A 117.9 . .
C1 C2 C3 120.34(19) . .
C1 C2 H2A 119.8 . .
C3 C2 H2A 119.8 . .
N2 C3 C2 118.69(17) . .
N2 C3 C4 125.44(18) . .
C2 C3 C4 115.77(18) . .
C5 C4 C3 119.51(19) . .
C5 C4 H4A 120.2 . .
C3 C4 H4A 120.2 . .
N4 C5 C4 124.68(19) . .
N4 C5 H5A 117.7 . .
C4 C5 H5A 117.7 . .
N3 C6 N2 120.58(18) . .
N3 C6 H6A 119.7 . .
N2 C6 H6A 119.7 . .
N1 C7 C8 125.4(3) . .
N1 C7 H7A 117.3 . .
C8 C7 H7A 117.3 . .
C7 C8 C9 119.1(2) . .
C7 C8 H8A 120.4 . .
C9 C8 H8A 120.4 . .
C10 C9 C8 116.3(2) . .
C10 C9 N3 118.4(2) . .
C8 C9 N3 125.3(2) . .
C9 C10 C11 119.6(2) . .
C9 C10 H10A 120.2 . .
C11 C10 H10A 120.2 . .
N1 C11 C10 124.5(3) . .
N1 C11 H11A 117.7 . .
C10 C11 H11A 117.7 . .
N5 C12 H12A 109.5 . .
N5 C12 H12B 109.5 . .
H12A C12 H12B 109.5 . .
N5 C12 H12C 109.5 . .
H12A C12 H12C 109.5 . .
H12B C12 H12C 109.5 . .
N5 C13 H13A 109.5 . .
N5 C13 H13B 109.5 . .
H13A C13 H13B 109.5 . .
N5 C13 H13C 109.5 . .
H13A C13 H13C 109.5 . .
H13B C13 H13C 109.5 . .
O C14 N5 127.4(7) . .
O C14 H14A 116.6 . .
N5 C14 H14A 116.1 . .

loop_
_geom_bond_atom_site_label_1
_geom_bond_atom_site_label_2
_geom_bond_distance
_geom_bond_site_symmetry_2
Cu N2 1.9481(17) .
Cu N3 1.9557(16) 3_655
Cu N4 2.1310(17) 4_565
Cu Cu 2.5470(5) 3_655
O C14 1.231(7) .
N4 C1 1.342(3) .
N4 C5 1.343(3) .
N4 Cu 2.1310(17) 4_566
N2 C6 1.330(3) .
N2 C3 1.388(2) .
N3 C6 1.314(3) .
N3 C9 1.406(3) .
N3 Cu 1.9557(16) 3_655
N1 C11 1.324(4) .
N1 C7 1.328(4) .
N5 C14 1.323(7) .
N5 C12 1.363(7) .
N5 C13 1.413(7) .
C1 C2 1.375(3) .
C1 H1A 0.9300 .
C2 C3 1.399(3) .
C2 H2A 0.9300 .
C3 C4 1.404(3) .
C4 C5 1.379(3) .
C4 H4A 0.9300 .
C5 H5A 0.9300 .
C6 H6A 0.9300 .
C7 C8 1.378(4) .
C7 H7A 0.9300 .
C8 C9 1.393(3) .
C8 H8A 0.9300 .
C9 C10 1.387(3) .
C10 C11 1.391(4) .
C10 H10A 0.9300 .
C11 H11A 0.9300 .
C12 H12A 0.9600 .
C12 H12B 0.9600 .
C12 H12C 0.9600 .
C13 H13A 0.9600 .
C13 H13B 0.9600 .
C13 H13C 0.9600 .
C14 H14A 0.9600 .
